data_4085850
loop_
_publ_author_name
'Sattler, Aaron'
'Parkin, Gerard'

_publ_section_title
;
 Synthesis, Structural Characterization, and Cyclometalation Chemistry of
 Tantalum Terphenyl Compounds
;
_journal_issue 10
_journal_name_full Organometallics
_journal_page_first 1828
_journal_paper_doi 10.1021/acs.organomet.5b00158
_journal_volume 34
_journal_year 2015
_chemical_formula_sum 'C26 H34 N3 Ta'
_chemical_formula_weight 569.51
_chemical_name_systematic
; 
 ? 
;
_space_group_IT_number 14
_symmetry_cell_setting monoclinic
_symmetry_space_group_name_Hall '-P 2yn'
_symmetry_space_group_name_H-M 'P 1 21/n 1'
_atom_sites_solution_hydrogens geom
_atom_sites_solution_primary direct
_atom_sites_solution_secondary difmap
_audit_creation_method SHELXL-97
_cell_angle_alpha 90.00
_cell_angle_beta 102.655(4)
_cell_angle_gamma 90.00
_cell_formula_units_Z 4
_cell_length_a 12.652(3)
_cell_length_b 12.661(3)
_cell_length_c 15.517(4)
_cell_measurement_reflns_used 9869
_cell_measurement_temperature 125(2)
_cell_measurement_theta_max 31.63
_cell_measurement_theta_min 2.30
_cell_volume 2425.2(10)
_computing_cell_refinement 'Bruker SAINT'
_computing_data_collection 'Bruker APEX2'
_computing_data_reduction 'Bruker SAINT'
_computing_molecular_graphics 'Bruker SHELXTL'
_computing_publication_material 'Bruker SHELXTL'
_computing_structure_refinement 'SHELXL-97 (Sheldrick, 2008)'
_computing_structure_solution 'SHELXS-97 (Sheldrick, 2008)'
_diffrn_ambient_temperature 125(2)
_diffrn_measured_fraction_theta_full 1.000
_diffrn_measured_fraction_theta_max 1.000
_diffrn_measurement_device_type 'Bruker APEX-II CCD'
_diffrn_measurement_method '\f and \w scans'
_diffrn_radiation_monochromator graphite
_diffrn_radiation_source 'fine-focus sealed tube'
_diffrn_radiation_type MoK\a
_diffrn_radiation_wavelength 0.71073
_diffrn_reflns_av_R_equivalents 0.0614
_diffrn_reflns_av_sigmaI/netI 0.0472
_diffrn_reflns_limit_h_max 18
_diffrn_reflns_limit_h_min -18
_diffrn_reflns_limit_k_max 18
_diffrn_reflns_limit_k_min -18
_diffrn_reflns_limit_l_max 22
_diffrn_reflns_limit_l_min -22
_diffrn_reflns_number 37750
_diffrn_reflns_theta_full 30.51
_diffrn_reflns_theta_max 30.51
_diffrn_reflns_theta_min 1.89
_exptl_absorpt_coefficient_mu 4.548
_exptl_absorpt_correction_T_max 0.6114
_exptl_absorpt_correction_T_min 0.4082
_exptl_absorpt_correction_type empirical
_exptl_absorpt_process_details SADABS
_exptl_crystal_colour YELLOW
_exptl_crystal_density_diffrn 1.560
_exptl_crystal_density_method 'not measured'
_exptl_crystal_description BLOCK
_exptl_crystal_F_000 1136
_exptl_crystal_size_max 0.24
_exptl_crystal_size_mid 0.24
_exptl_crystal_size_min 0.12
_refine_diff_density_max 2.438
_refine_diff_density_min -1.410
_refine_diff_density_rms 0.142
_refine_ls_extinction_method none
_refine_ls_goodness_of_fit_ref 1.025
_refine_ls_hydrogen_treatment constr
_refine_ls_matrix_type full
_refine_ls_number_parameters 279
_refine_ls_number_reflns 7401
_refine_ls_number_restraints 0
_refine_ls_restrained_S_all 1.025
_refine_ls_R_factor_all 0.0484
_refine_ls_R_factor_gt 0.0304
_refine_ls_shift/su_max 0.003
_refine_ls_shift/su_mean 0.000
_refine_ls_structure_factor_coef Fsqd
_refine_ls_weighting_details 'calc w=1/[\s^2^(Fo^2^)+(0.0270P)^2^+0.5073P] where P=(Fo^2^+2Fc^2^)/3'
_refine_ls_weighting_scheme calc
_refine_ls_wR_factor_gt 0.0611
_refine_ls_wR_factor_ref 0.0672
_reflns_number_gt 5658
_reflns_number_total 7401
_reflns_threshold_expression >2sigma(I)
_cod_data_source_file om5b00158_si_002.cif
_cod_data_source_block tachs10
_cod_depositor_comments
;
The following automatic conversions were performed:

'_symmetry_cell_setting' value 'Monoclinic' changed to 'monoclinic'
according to
/usr/data/users/saulius/crontab/automatic-downloads/rss-feeds/ACS/lib/dictionaries/cif_core.dic
dictionary named 'cif_core.dic' version 2.4.2 from 2011-04-26.

'_exptl_absorpt_correction_type' value 'EMPIRICAL' changed to
'empirical' according to
/usr/data/users/saulius/crontab/automatic-downloads/rss-feeds/ACS/lib/dictionaries/cif_core.dic
dictionary named 'cif_core.dic' version 2.4.2 from 2011-04-26.

'_refine_ls_hydrogen_treatment' value 'CONSTR' changed to 'constr'
according to
/usr/data/users/saulius/crontab/automatic-downloads/rss-feeds/ACS/lib/dictionaries/cif_core.dic
dictionary named 'cif_core.dic' version 2.4.2 from 2011-04-26.

Automatic conversion script
Id: cif_fix_values 3271 2015-04-21 07:52:19Z andrius 

 Adding full bibliography for 4085842--4085857.cif.
;
_cod_original_cell_volume 2425.4(10)
_cod_original_sg_symbol_H-M P2(1)/n
_cod_database_code 4085850

loop_
_symmetry_equiv_pos_as_xyz
'x, y, z'
'-x+1/2, y+1/2, -z+1/2'
'-x, -y, -z'
'x-1/2, -y-1/2, z-1/2'

loop_
_atom_site_label
_atom_site_type_symbol
_atom_site_fract_x
_atom_site_fract_y
_atom_site_fract_z
_atom_site_U_iso_or_equiv
_atom_site_adp_type
_atom_site_occupancy
_atom_site_symmetry_multiplicity
_atom_site_calc_flag
_atom_site_refinement_flags
Ta Ta -0.232128(10) 1.051198(10) -0.180653(8) 0.01840(4) Uani 1 1 d .
N4 N -0.0762(2) 1.0194(2) -0.18640(18) 0.0236(6) Uani 1 1 d .
N5 N -0.1877(2) 1.1665(2) -0.09706(17) 0.0210(6) Uani 1 1 d .
N6 N -0.2604(2) 0.9117(2) -0.13833(18) 0.0232(6) Uani 1 1 d .
C11 C -0.4073(3) 1.1125(2) -0.2109(2) 0.0203(6) Uani 1 1 d .
C12 C -0.4580(3) 1.1162(2) -0.3025(2) 0.0202(6) Uani 1 1 d .
C13 C -0.5659(3) 1.1449(3) -0.3322(2) 0.0258(7) Uani 1 1 d .
H13A H -0.5981 1.1426 -0.3935 0.031 Uiso 1 1 calc R
C14 C -0.6263(3) 1.1769(3) -0.2727(2) 0.0286(8) Uani 1 1 d .
H14A H -0.7000 1.1965 -0.2929 0.034 Uiso 1 1 calc R
C15 C -0.5784(3) 1.1800(3) -0.1832(2) 0.0264(7) Uani 1 1 d .
H15A H -0.6186 1.2058 -0.1426 0.032 Uiso 1 1 calc R
C16 C -0.4714(3) 1.1457(2) -0.1521(2) 0.0218(6) Uani 1 1 d .
C21 C -0.3863(3) 1.0920(2) -0.3640(2) 0.0196(6) Uani 1 1 d .
C22 C -0.2773(3) 1.0685(2) -0.3254(2) 0.0204(6) Uani 1 1 d .
C23 C -0.2074(3) 1.0501(2) -0.3830(2) 0.0230(7) Uani 1 1 d .
H23A H -0.1335 1.0347 -0.3582 0.028 Uiso 1 1 calc R
C24 C -0.2418(3) 1.0535(3) -0.4757(2) 0.0255(7) Uani 1 1 d .
C25 C -0.3493(3) 1.0762(2) -0.5106(2) 0.0261(7) Uani 1 1 d .
H25A H -0.3749 1.0784 -0.5729 0.031 Uiso 1 1 calc R
C26 C -0.4210(3) 1.0957(3) -0.4559(2) 0.0242(7) Uani 1 1 d .
H26A H -0.4945 1.1119 -0.4814 0.029 Uiso 1 1 calc R
C27 C -0.1647(3) 1.0314(3) -0.5348(2) 0.0342(9) Uani 1 1 d .
H27A H -0.1884 0.9681 -0.5702 0.051 Uiso 1 1 calc R
H27B H -0.0918 1.0198 -0.4986 0.051 Uiso 1 1 calc R
H27C H -0.1636 1.0918 -0.5741 0.051 Uiso 1 1 calc R
C31 C -0.4309(3) 1.1454(3) -0.0535(2) 0.0234(7) Uani 1 1 d .
C32 C -0.4434(3) 1.2330(3) -0.0024(2) 0.0281(8) Uani 1 1 d .
H32A H -0.4736 1.2960 -0.0307 0.034 Uiso 1 1 calc R
C33 C -0.4125(3) 1.2300(3) 0.0896(2) 0.0318(8) Uani 1 1 d .
H33A H -0.4224 1.2908 0.1228 0.038 Uiso 1 1 calc R
C34 C -0.3675(3) 1.1396(3) 0.1334(2) 0.0300(8) Uani 1 1 d .
C35 C -0.3521(3) 1.0529(3) 0.0822(2) 0.0281(7) Uani 1 1 d .
H35A H -0.3195 0.9907 0.1105 0.034 Uiso 1 1 calc R
C36 C -0.3834(3) 1.0558(3) -0.0091(2) 0.0262(7) Uani 1 1 d .
H36A H -0.3723 0.9953 -0.0422 0.031 Uiso 1 1 calc R
C37 C -0.3387(3) 1.1323(3) 0.2331(2) 0.0406(10) Uani 1 1 d .
H37A H -0.3613 1.1971 0.2585 0.061 Uiso 1 1 calc R
H37B H -0.2602 1.1233 0.2533 0.061 Uiso 1 1 calc R
H37C H -0.3759 1.0716 0.2522 0.061 Uiso 1 1 calc R
C41 C -0.0367(3) 0.9174(3) -0.2098(3) 0.0337(9) Uani 1 1 d .
H41A H -0.0296 0.9190 -0.2714 0.051 Uiso 1 1 calc R
H41B H -0.0880 0.8619 -0.2025 0.051 Uiso 1 1 calc R
H41C H 0.0341 0.9027 -0.1712 0.051 Uiso 1 1 calc R
C42 C 0.0066(3) 1.1003(3) -0.1874(3) 0.0338(8) Uani 1 1 d .
H42A H 0.0754 1.0779 -0.1494 0.051 Uiso 1 1 calc R
H42B H -0.0164 1.1672 -0.1655 0.051 Uiso 1 1 calc R
H42C H 0.0160 1.1099 -0.2479 0.051 Uiso 1 1 calc R
C51 C -0.2203(3) 1.2773(3) -0.1111(2) 0.0290(8) Uani 1 1 d .
H51A H -0.2587 1.2993 -0.0657 0.043 Uiso 1 1 calc R
H51B H -0.2683 1.2852 -0.1696 0.043 Uiso 1 1 calc R
H51C H -0.1559 1.3214 -0.1075 0.043 Uiso 1 1 calc R
C52 C -0.1193(3) 1.1502(3) -0.0093(2) 0.0297(8) Uani 1 1 d .
H52A H -0.0560 1.1968 -0.0013 0.045 Uiso 1 1 calc R
H52B H -0.0953 1.0765 -0.0032 0.045 Uiso 1 1 calc R
H52C H -0.1607 1.1664 0.0356 0.045 Uiso 1 1 calc R
C61 C -0.2071(3) 0.8572(3) -0.0580(2) 0.0352(9) Uani 1 1 d .
H61A H -0.2593 0.8452 -0.0207 0.053 Uiso 1 1 calc R
H61B H -0.1471 0.9005 -0.0258 0.053 Uiso 1 1 calc R
H61C H -0.1790 0.7892 -0.0733 0.053 Uiso 1 1 calc R
C62 C -0.3517(3) 0.8518(3) -0.1890(2) 0.0322(8) Uani 1 1 d .
H62A H -0.3268 0.7819 -0.2031 0.048 Uiso 1 1 calc R
H62B H -0.3826 0.8895 -0.2439 0.048 Uiso 1 1 calc R
H62C H -0.4071 0.8438 -0.1541 0.048 Uiso 1 1 calc R

loop_
_atom_site_aniso_label
_atom_site_aniso_U_11
_atom_site_aniso_U_22
_atom_site_aniso_U_33
_atom_site_aniso_U_23
_atom_site_aniso_U_13
_atom_site_aniso_U_12
Ta 0.02015(7) 0.01689(6) 0.01701(7) 0.00101(5) 0.00159(5) 0.00084(5)
N4 0.0229(15) 0.0248(14) 0.0217(14) 0.0008(11) 0.0019(12) 0.0021(11)
N5 0.0230(14) 0.0202(13) 0.0178(13) 0.0004(11) -0.0001(11) 0.0011(11)
N6 0.0268(15) 0.0194(13) 0.0220(14) 0.0004(11) 0.0026(12) 0.0013(11)
C11 0.0237(17) 0.0144(14) 0.0215(16) 0.0021(12) 0.0019(13) -0.0012(12)
C12 0.0215(16) 0.0153(14) 0.0221(16) 0.0020(12) 0.0010(13) 0.0009(12)
C13 0.0237(17) 0.0243(16) 0.0260(17) 0.0030(14) -0.0023(14) -0.0004(14)
C14 0.0219(18) 0.0284(18) 0.0327(19) 0.0026(15) -0.0002(15) 0.0079(14)
C15 0.0265(18) 0.0254(17) 0.0285(18) -0.0011(14) 0.0086(15) 0.0030(14)
C16 0.0237(17) 0.0186(15) 0.0226(16) 0.0028(13) 0.0036(13) 0.0005(13)
C21 0.0225(16) 0.0152(14) 0.0198(15) -0.0007(12) 0.0016(13) -0.0011(12)
C22 0.0234(17) 0.0184(15) 0.0181(15) 0.0021(12) 0.0021(13) -0.0011(12)
C23 0.0253(17) 0.0218(15) 0.0221(16) 0.0008(13) 0.0055(13) -0.0001(14)
C24 0.0312(18) 0.0229(16) 0.0241(17) -0.0018(14) 0.0098(14) -0.0041(15)
C25 0.037(2) 0.0218(16) 0.0163(16) -0.0004(12) -0.0007(14) -0.0055(14)
C26 0.0266(18) 0.0196(15) 0.0232(17) 0.0007(13) -0.0017(14) -0.0044(13)
C27 0.035(2) 0.045(2) 0.0236(18) 0.0022(16) 0.0098(16) 0.0030(17)
C31 0.0202(16) 0.0269(16) 0.0243(16) 0.0015(14) 0.0073(13) 0.0000(14)
C32 0.033(2) 0.0247(17) 0.0281(18) 0.0011(14) 0.0108(16) 0.0032(15)
C33 0.041(2) 0.033(2) 0.0240(18) -0.0048(15) 0.0136(16) -0.0049(17)
C34 0.0271(19) 0.042(2) 0.0216(17) 0.0024(16) 0.0074(15) -0.0081(16)
C35 0.0253(18) 0.0350(19) 0.0243(17) 0.0066(15) 0.0064(14) 0.0007(15)
C36 0.0245(17) 0.0294(17) 0.0242(17) 0.0003(14) 0.0041(14) 0.0003(14)
C37 0.050(3) 0.050(2) 0.0231(19) 0.0033(17) 0.0113(18) -0.009(2)
C41 0.028(2) 0.040(2) 0.033(2) -0.0032(16) 0.0052(16) 0.0103(16)
C42 0.027(2) 0.040(2) 0.035(2) 0.0020(17) 0.0089(17) -0.0056(17)
C51 0.036(2) 0.0213(16) 0.0282(18) -0.0040(14) 0.0051(16) 0.0004(15)
C52 0.0307(19) 0.0307(18) 0.0235(17) -0.0012(15) -0.0035(15) -0.0001(16)
C61 0.047(2) 0.0254(18) 0.0299(19) 0.0048(15) 0.0016(17) 0.0059(17)
C62 0.038(2) 0.0222(17) 0.036(2) -0.0013(16) 0.0070(17) -0.0049(16)

loop_
_atom_type_symbol
_atom_type_description
_atom_type_scat_dispersion_real
_atom_type_scat_dispersion_imag
_atom_type_scat_source
C C 0.0033 0.0016 'International Tables Vol C Tables 4.2.6.8 and 6.1.1.4'
H H 0.0000 0.0000 'International Tables Vol C Tables 4.2.6.8 and 6.1.1.4'
N N 0.0061 0.0033 'International Tables Vol C Tables 4.2.6.8 and 6.1.1.4'
Ta Ta -0.7052 6.5227 'International Tables Vol C Tables 4.2.6.8 and 6.1.1.4'

loop_
_geom_angle_atom_site_label_1
_geom_angle_atom_site_label_2
_geom_angle_atom_site_label_3
_geom_angle
N6 Ta N5 120.16(11)
N6 Ta N4 95.00(11)
N5 Ta N4 92.07(11)
N6 Ta C22 114.11(11)
N5 Ta C22 125.15(11)
N4 Ta C22 90.69(11)
N6 Ta C11 97.75(11)
N5 Ta C11 90.44(11)
N4 Ta C11 163.57(11)
C22 Ta C11 74.67(12)
C41 N4 C42 109.3(3)
C41 N4 Ta 125.0(2)
C42 N4 Ta 124.3(2)
C52 N5 C51 111.4(3)
C52 N5 Ta 122.7(2)
C51 N5 Ta 125.9(2)
C61 N6 C62 112.3(3)
C61 N6 Ta 129.4(2)
C62 N6 Ta 118.2(2)
C16 C11 C12 116.0(3)
C16 C11 Ta 129.3(2)
C12 C11 Ta 114.7(2)
C13 C12 C11 122.2(3)
C13 C12 C21 122.3(3)
C11 C12 C21 115.4(3)
C14 C13 C12 120.1(3)
C13 C14 C15 119.5(3)
C14 C15 C16 120.8(3)
C15 C16 C11 121.2(3)
C15 C16 C31 116.1(3)
C11 C16 C31 122.8(3)
C26 C21 C22 119.9(3)
C26 C21 C12 123.3(3)
C22 C21 C12 116.7(3)
C23 C22 C21 117.3(3)
C23 C22 Ta 124.9(2)
C21 C22 Ta 117.6(2)
C22 C23 C24 123.1(3)
C25 C24 C23 117.7(3)
C25 C24 C27 121.0(3)
C23 C24 C27 121.3(3)
C24 C25 C26 121.0(3)
C25 C26 C21 121.0(3)
C36 C31 C32 117.2(3)
C36 C31 C16 121.3(3)
C32 C31 C16 121.4(3)
C31 C32 C33 121.3(3)
C34 C33 C32 121.1(3)
C33 C34 C35 117.7(3)
C33 C34 C37 122.2(3)
C35 C34 C37 120.1(3)
C36 C35 C34 121.2(3)
C35 C36 C31 121.5(3)

loop_
_geom_bond_atom_site_label_1
_geom_bond_atom_site_label_2
_geom_bond_distance
Ta N6 1.945(3)
Ta N5 1.952(3)
Ta N4 2.035(3)
Ta C22 2.204(3)
Ta C11 2.297(3)
N4 C41 1.459(4)
N4 C42 1.467(4)
N5 C52 1.459(4)
N5 C51 1.465(4)
N6 C61 1.455(4)
N6 C62 1.460(4)
C11 C16 1.412(4)
C11 C12 1.427(4)
C12 C13 1.390(4)
C12 C21 1.484(4)
C13 C14 1.382(5)
C14 C15 1.389(5)
C15 C16 1.403(5)
C16 C31 1.503(4)
C21 C26 1.397(4)
C21 C22 1.411(4)
C22 C23 1.407(4)
C23 C24 1.409(5)
C24 C25 1.379(5)
C24 C27 1.505(5)
C25 C26 1.393(5)
C31 C36 1.392(4)
C31 C32 1.392(5)
C32 C33 1.396(5)
C33 C34 1.388(5)
C34 C35 1.394(5)
C34 C37 1.513(5)
C35 C36 1.386(5)
